data_1517179
loop_
_publ_author_name
'Zhou, Lin'
'Liu, Xiaohua'
'Ji, Jie'
'Zhang, Yuheng'
'Wu, Wangbin'
'Liu, Yangbin'
'Lin, Lili'
'Feng, Xiaoming'

_publ_section_title
;
 Regio- and enantioselective baeyer-villiger oxidation: kinetic resolution
 of racemic 2-substituted cyclopentanones.
;
_journal_issue 15
_journal_name_full 'Organic letters'
_journal_page_first 3938
_journal_page_last 3941
_journal_paper_doi 10.1021/ol501737a
_journal_volume 16
_journal_year 2014
_chemical_formula_moiety 'C11 H11 Cl O2'
_chemical_formula_sum 'C11 H11 Cl O2'
_chemical_formula_weight 210.65
_chemical_name_systematic
;
 ?
;
_space_group_crystal_system orthorhombic
_space_group_IT_number 19
_space_group_name_Hall 'P 2ac 2ab'
_space_group_name_H-M_alt 'P 21 21 21'
_symmetry_space_group_name_Hall 'P 2ac 2ab'
_symmetry_space_group_name_H-M 'P 21 21 21'
_atom_sites_solution_hydrogens geom
_atom_sites_solution_primary direct
_audit_creation_date 2013-12-11
_audit_creation_method
;
Olex2 1.2
(compiled 2013.11.15 svn.r2834 for OlexSys, GUI svn.r4720)
;
_cell_angle_alpha 90
_cell_angle_beta 90
_cell_angle_gamma 90
_cell_formula_units_Z 4
_cell_length_a 6.8590(5)
_cell_length_b 7.8956(6)
_cell_length_c 18.6936(13)
_cell_measurement_reflns_used 1199
_cell_measurement_temperature 293(2)
_cell_measurement_theta_max 25.7880
_cell_measurement_theta_min 3.6790
_cell_volume 1012.37(13)
_computing_cell_refinement
;
CrysAlisPro, Agilent Technologies,
Version 1.171.36.28 (release 01-02-2013 CrysAlis171 .NET)
(compiled Feb  1 2013,16:14:44)
;
_computing_data_collection
;
CrysAlisPro, Agilent Technologies,
Version 1.171.36.28 (release 01-02-2013 CrysAlis171 .NET)
(compiled Feb  1 2013,16:14:44)
;
_computing_data_reduction
;
CrysAlisPro, Agilent Technologies,
Version 1.171.36.28 (release 01-02-2013 CrysAlis171 .NET)
(compiled Feb  1 2013,16:14:44)
;
_computing_molecular_graphics 'Olex2 (Dolomanov et al., 2009)'
_computing_publication_material 'Olex2 (Dolomanov et al., 2009)'
_computing_structure_refinement 'ShelXL-2012 (Sheldrick, 2008)'
_computing_structure_solution 'ShelXS (Sheldrick, 2008)'
_diffrn_ambient_temperature 293.15
_diffrn_detector_area_resol_mean 16.0874
_diffrn_measured_fraction_theta_full 0.994
_diffrn_measured_fraction_theta_max 0.994
_diffrn_measurement_details
;
  1 omega  -61.00    5.00   1.0000    4.0000
omega____ theta____ kappa____ phi______ frames
    -      -17.5174  -77.0000   30.0000 66

  2 omega  -24.00   12.00   1.0000    4.0000
omega____ theta____ kappa____ phi______ frames
    -      -17.5174  -99.0000  -90.0000 36

  3 omega   48.00   94.00   1.0000    4.0000
omega____ theta____ kappa____ phi______ frames
    -       19.2361  178.0000 -120.0000 46

  4 omega   25.00   75.00   1.0000    4.0000
omega____ theta____ kappa____ phi______ frames
    -       19.2361   57.0000  -30.0000 50
;
_diffrn_measurement_device_type 'Xcalibur, Eos'
_diffrn_measurement_method '\w scans'
_diffrn_orient_matrix_UB_11 -0.0343994000
_diffrn_orient_matrix_UB_12 0.0731448000
_diffrn_orient_matrix_UB_13 -0.0181205000
_diffrn_orient_matrix_UB_21 -0.0135000000
_diffrn_orient_matrix_UB_22 0.0414067000
_diffrn_orient_matrix_UB_23 0.0332850000
_diffrn_orient_matrix_UB_31 0.0965605000
_diffrn_orient_matrix_UB_32 0.0317946000
_diffrn_orient_matrix_UB_33 -0.0017661000
_diffrn_radiation_monochromator graphite
_diffrn_radiation_type MoK\a
_diffrn_radiation_wavelength 0.71073
_diffrn_reflns_av_R_equivalents 0.0196
_diffrn_reflns_av_unetI/netI 0.0384
_diffrn_reflns_Laue_measured_fraction_full 0.994
_diffrn_reflns_Laue_measured_fraction_max 0.994
_diffrn_reflns_limit_h_max 8
_diffrn_reflns_limit_h_min -8
_diffrn_reflns_limit_k_max 5
_diffrn_reflns_limit_k_min -9
_diffrn_reflns_limit_l_max 23
_diffrn_reflns_limit_l_min -20
_diffrn_reflns_number 3840
_diffrn_reflns_point_group_measured_fraction_full 0.948
_diffrn_reflns_point_group_measured_fraction_max 0.947
_diffrn_reflns_theta_full 25.242
_diffrn_reflns_theta_max 26.370
_diffrn_reflns_theta_min 3.164
_diffrn_source 'Enhance (Mo) X-ray Source'
_exptl_absorpt_coefficient_mu 0.346
_exptl_absorpt_correction_T_max 1.00000
_exptl_absorpt_correction_T_min 0.88607
_exptl_absorpt_correction_type multi-scan
_exptl_absorpt_process_details
;
CrysAlisPro, Agilent Technologies,
Version 1.171.36.28 (release 01-02-2013 CrysAlis171 .NET)
(compiled Feb  1 2013,16:14:44)
Empirical absorption correction using spherical harmonics,
 implemented in SCALE3 ABSPACK scaling algorithm.
;
_exptl_crystal_colour
;
;
_exptl_crystal_density_diffrn 1.382
_exptl_crystal_description
;
;
_exptl_crystal_F_000 440
_exptl_crystal_size_max 0.3
_exptl_crystal_size_mid 0.2
_exptl_crystal_size_min 0.2
_refine_diff_density_max 0.278
_refine_diff_density_min -0.178
_refine_diff_density_rms 0.035
_refine_ls_abs_structure_details
;
 Flack x determined using 459 quotients [(I+)-(I-)]/[(I+)+(I-)]
 (Parsons and Flack (2004), Acta Cryst. A60, s61).
;
_refine_ls_abs_structure_Flack 0.03(6)
_refine_ls_extinction_method none
_refine_ls_goodness_of_fit_ref 1.028
_refine_ls_hydrogen_treatment constr
_refine_ls_matrix_type full
_refine_ls_number_parameters 127
_refine_ls_number_reflns 1958
_refine_ls_number_restraints 0
_refine_ls_restrained_S_all 1.028
_refine_ls_R_factor_all 0.0613
_refine_ls_R_factor_gt 0.0427
_refine_ls_shift/su_max 0.000
_refine_ls_shift/su_mean 0.000
_refine_ls_structure_factor_coef Fsqd
_refine_ls_weighting_details
;
 w=1/[\s^2^(Fo^2^)+(0.0312P)^2^+0.2329P]
 where P=(Fo^2^+2Fc^2^)/3
;
_refine_ls_weighting_scheme calc
_refine_ls_wR_factor_gt 0.0829
_refine_ls_wR_factor_ref 0.0940
_reflns_Friedel_coverage 0.608
_reflns_Friedel_fraction_full 0.880
_reflns_Friedel_fraction_max 0.878
_reflns_number_gt 1522
_reflns_number_total 1958
_reflns_threshold_expression 'I > 2\s(I)'
_cod_data_source_file ol501737a_si_001.cif
_cod_data_source_block 131211_s1_zl
_cod_depositor_comments 'Adding full bibliography for 1517179.cif.'
_cod_database_code 1517179
_shelxl_version_number 2013-2
_chemical_oxdiff_formula c12h12n1o2cl1
_shelx_space_group_comment
;
The symmetry employed for this shelxl refinement is uniquely defined
by the following loop, which should always be used as a source of
symmetry information in preference to the above space-group names.
They are only intended as comments.
;
_shelx_estimated_absorpt_t_max 0.934
_shelx_estimated_absorpt_t_min 0.903
_reflns_odcompleteness_completeness 99.20
_reflns_odcompleteness_iscentric 1
_reflns_odcompleteness_theta 26.32
_olex2_refinement_description
;
1. Fixed Uiso
 At 1.2 times of:
  All C(H) groups, All C(H,H) groups
2.a Ternary CH refined with riding coordinates:
 C5(H5)
2.b Secondary CH2 refined with riding coordinates:
 C4(H4A,H4B), C3(H3A,H3B), C2(H2A,H2B)
2.c Aromatic/amide H refined with riding coordinates:
 C8(H8), C7(H7), C11(H11), C10(H10)
;

loop_
_space_group_symop_operation_xyz
'x, y, z'
'-x+1/2, -y, z+1/2'
'x+1/2, -y+1/2, -z'
'-x, y+1/2, -z+1/2'

loop_
_atom_site_label
_atom_site_type_symbol
_atom_site_fract_x
_atom_site_fract_y
_atom_site_fract_z
_atom_site_U_iso_or_equiv
_atom_site_adp_type
_atom_site_occupancy
_atom_site_site_symmetry_order
_atom_site_calc_flag
_atom_site_refinement_flags_posn
Cl1 Cl 1.10254(15) 0.67383(15) 0.82663(5) 0.0710(3) Uani 1 1 d .
O1 O 0.3454(3) 0.6767(3) 0.61051(11) 0.0513(6) Uani 1 1 d .
C8 C 0.8986(5) 0.6850(5) 0.70379(18) 0.0485(8) Uani 1 1 d .
H8 H 1.0034 0.7455 0.6852 0.058 Uiso 1 1 calc R
C6 C 0.5806(5) 0.5597(4) 0.68919(16) 0.0390(7) Uani 1 1 d .
C7 C 0.7388(5) 0.6479(4) 0.66208(18) 0.0470(8) Uani 1 1 d .
H7 H 0.7369 0.6830 0.6146 0.056 Uiso 1 1 calc R
O2 O 0.1906(5) 0.8195(4) 0.52972(14) 0.0830(9) Uani 1 1 d .
C9 C 0.8994(5) 0.6306(4) 0.77362(17) 0.0453(8) Uani 1 1 d .
C11 C 0.5859(5) 0.5074(4) 0.75977(17) 0.0443(8) Uani 1 1 d .
H11 H 0.4809 0.4479 0.7788 0.053 Uiso 1 1 calc R
C5 C 0.4103(5) 0.5169(4) 0.64241(17) 0.0450(8) Uani 1 1 d .
H5 H 0.3051 0.4723 0.6725 0.054 Uiso 1 1 calc R
C10 C 0.7461(5) 0.5427(4) 0.80247(17) 0.0449(8) Uani 1 1 d .
H10 H 0.7495 0.5073 0.8499 0.054 Uiso 1 1 calc R
C1 C 0.2483(5) 0.6831(6) 0.54882(19) 0.0577(10) Uani 1 1 d .
C4 C 0.4567(5) 0.3888(4) 0.58581(19) 0.0528(10) Uani 1 1 d .
H4A H 0.4915 0.2821 0.6081 0.063 Uiso 1 1 calc R
H4B H 0.5673 0.4273 0.5579 0.063 Uiso 1 1 calc R
C3 C 0.2828(6) 0.3631(5) 0.5372(2) 0.0676(12) Uani 1 1 d .
H3A H 0.3156 0.2829 0.4998 0.081 Uiso 1 1 calc R
H3B H 0.1747 0.3172 0.5645 0.081 Uiso 1 1 calc R
C2 C 0.2250(8) 0.5275(6) 0.5048(3) 0.0857(15) Uani 1 1 d .
H2A H 0.0891 0.5193 0.4909 0.103 Uiso 1 1 calc R
H2B H 0.3003 0.5425 0.4613 0.103 Uiso 1 1 calc R

loop_
_atom_site_aniso_label
_atom_site_aniso_U_11
_atom_site_aniso_U_22
_atom_site_aniso_U_33
_atom_site_aniso_U_23
_atom_site_aniso_U_13
_atom_site_aniso_U_12
Cl1 0.0566(5) 0.0846(8) 0.0717(6) -0.0047(6) -0.0150(5) -0.0086(6)
O1 0.0566(15) 0.0521(15) 0.0454(12) -0.0027(12) -0.0068(11) 0.0125(14)
C8 0.0454(18) 0.047(2) 0.0526(19) 0.0038(17) 0.0077(17) -0.0064(19)
C6 0.0400(17) 0.0387(17) 0.0383(17) 0.0017(14) 0.0058(15) 0.0074(15)
C7 0.051(2) 0.050(2) 0.0398(17) 0.0064(16) 0.0065(16) 0.0014(18)
O2 0.109(2) 0.076(2) 0.0638(17) 0.0037(16) -0.0286(17) 0.031(2)
C9 0.0399(17) 0.046(2) 0.0501(19) -0.0052(16) -0.0003(16) 0.0033(17)
C11 0.0441(18) 0.044(2) 0.0452(18) 0.0055(15) 0.0070(16) -0.0013(17)
C5 0.0390(18) 0.051(2) 0.0450(18) 0.0077(16) 0.0050(16) 0.0025(18)
C10 0.052(2) 0.044(2) 0.0382(17) 0.0027(16) 0.0010(16) 0.0043(18)
C1 0.057(2) 0.068(3) 0.048(2) 0.002(2) -0.0067(18) 0.012(2)
C4 0.057(2) 0.041(2) 0.061(2) -0.0035(18) -0.0015(19) 0.0006(17)
C3 0.072(3) 0.066(3) 0.065(2) -0.007(2) -0.009(2) -0.009(2)
C2 0.097(4) 0.081(3) 0.079(3) -0.012(3) -0.033(3) 0.006(3)

loop_
_atom_type_symbol
_atom_type_description
_atom_type_scat_dispersion_real
_atom_type_scat_dispersion_imag
_atom_type_scat_source
C C 0.0033 0.0016 'International Tables Vol C Tables 4.2.6.8 and 6.1.1.4'
H H 0.0000 0.0000 'International Tables Vol C Tables 4.2.6.8 and 6.1.1.4'
Cl Cl 0.1484 0.1585 'International Tables Vol C Tables 4.2.6.8 and 6.1.1.4'
O O 0.0106 0.0060 'International Tables Vol C Tables 4.2.6.8 and 6.1.1.4'

loop_
_geom_angle_atom_site_label_1
_geom_angle_atom_site_label_2
_geom_angle_atom_site_label_3
_geom_angle
C1 O1 C5 122.4(3)
C7 C8 H8 120.8
C9 C8 H8 120.8
C9 C8 C7 118.3(3)
C7 C6 C5 120.7(3)
C11 C6 C7 118.6(3)
C11 C6 C5 120.7(3)
C8 C7 C6 121.6(3)
C8 C7 H7 119.2
C6 C7 H7 119.2
C8 C9 Cl1 118.8(3)
C10 C9 Cl1 119.3(2)
C10 C9 C8 121.9(3)
C6 C11 H11 119.7
C6 C11 C10 120.6(3)
C10 C11 H11 119.7
O1 C5 C6 106.3(3)
O1 C5 H5 108.6
O1 C5 C4 111.0(3)
C6 C5 H5 108.6
C4 C5 C6 113.5(3)
C4 C5 H5 108.6
C9 C10 C11 118.9(3)
C9 C10 H10 120.5
C11 C10 H10 120.5
O1 C1 C2 120.1(4)
O2 C1 O1 117.1(4)
O2 C1 C2 122.7(3)
C5 C4 H4A 109.6
C5 C4 H4B 109.6
C5 C4 C3 110.3(3)
H4A C4 H4B 108.1
C3 C4 H4A 109.6
C3 C4 H4B 109.6
C4 C3 H3A 109.7
C4 C3 H3B 109.7
H3A C3 H3B 108.2
C2 C3 C4 109.8(3)
C2 C3 H3A 109.7
C2 C3 H3B 109.7
C1 C2 H2A 107.9
C1 C2 H2B 107.9
C3 C2 C1 117.8(4)
C3 C2 H2A 107.9
C3 C2 H2B 107.9
H2A C2 H2B 107.2

loop_
_geom_bond_atom_site_label_1
_geom_bond_atom_site_label_2
_geom_bond_distance
Cl1 C9 1.743(3)
O1 C5 1.465(4)
O1 C1 1.333(4)
C8 H8 0.9300
C8 C7 1.377(5)
C8 C9 1.374(4)
C6 C7 1.385(4)
C6 C11 1.383(4)
C6 C5 1.498(4)
C7 H7 0.9300
O2 C1 1.202(4)
C9 C10 1.370(5)
C11 H11 0.9300
C11 C10 1.387(4)
C5 H5 0.9800
C5 C4 1.498(5)
C10 H10 0.9300
C1 C2 1.487(6)
C4 H4A 0.9700
C4 H4B 0.9700
C4 C3 1.513(5)
C3 H3A 0.9700
C3 H3B 0.9700
C3 C2 1.487(6)
C2 H2A 0.9700
C2 H2B 0.9700

loop_
_geom_torsion_atom_site_label_1
_geom_torsion_atom_site_label_2
_geom_torsion_atom_site_label_3
_geom_torsion_atom_site_label_4
_geom_torsion
Cl1 C9 C10 C11 -179.4(3)
O1 C5 C4 C3 -55.7(4)
O1 C1 C2 C3 10.2(6)
C8 C9 C10 C11 0.2(5)
C6 C11 C10 C9 0.1(5)
C6 C5 C4 C3 -175.4(3)
C7 C8 C9 Cl1 179.0(3)
C7 C8 C9 C10 -0.6(5)
C7 C6 C11 C10 0.0(5)
C7 C6 C5 O1 -53.8(4)
C7 C6 C5 C4 68.5(4)
O2 C1 C2 C3 -173.5(4)
C9 C8 C7 C6 0.7(5)
C11 C6 C7 C8 -0.4(5)
C11 C6 C5 O1 128.2(3)
C11 C6 C5 C4 -109.5(3)
C5 O1 C1 O2 175.2(3)
C5 O1 C1 C2 -8.3(5)
C5 C6 C7 C8 -178.5(3)
C5 C6 C11 C10 178.1(3)
C5 C4 C3 C2 57.4(5)
C1 O1 C5 C6 155.4(3)
C1 O1 C5 C4 31.5(4)
C4 C3 C2 C1 -34.6(6)
